data_4312590
loop_
_publ_author_name
'Xiao-Li Zhao'
'Quan-Ming Wang'
'Thomas C. W. Mak'

_publ_section_title
;
 Self-Assembled Silver Polyhedra with Embedded Acetylide Dianion
 Stabilized by Perfluorocarboxylate and 4-Hydroxyquinoline Ligands
;
_journal_name_full 'Inorganic Chemistry'
_journal_page_first 7872
_journal_page_last 7876
_journal_paper_doi 10.1021/ic034595l
_journal_volume 42
_journal_year 2003
_chemical_formula_sum 'C47 H21 Ag8 F30 N3 O17'
_chemical_formula_weight 2332.63
_chemical_name_systematic
; 
 ? 
;
_space_group_IT_number 14
_symmetry_cell_setting monoclinic
_symmetry_space_group_name_Hall '-P 2yn'
_symmetry_space_group_name_H-M 'P 1 21/n 1'
_atom_sites_solution_hydrogens geom
_atom_sites_solution_primary direct
_atom_sites_solution_secondary difmap
_audit_creation_method SHELXL-97
_cell_angle_alpha 90.00
_cell_angle_beta 105.3500(10)
_cell_angle_gamma 90.00
_cell_formula_units_Z 4
_cell_length_a 16.4520(7)
_cell_length_b 21.7398(9)
_cell_length_c 18.7289(7)
_cell_measurement_temperature 293(2)
_cell_volume 6459.7(5)
_computing_structure_refinement 'SHELXL-97 (Sheldrick, 1997)'
_computing_structure_solution 'SHELXS-97 (Sheldrick, 1990)'
_diffrn_ambient_temperature 293(2)
_diffrn_measured_fraction_theta_full 0.993
_diffrn_measured_fraction_theta_max 0.993
_diffrn_radiation_monochromator graphite
_diffrn_radiation_source 'fine-focus sealed tube'
_diffrn_radiation_type MoK\a
_diffrn_radiation_wavelength 0.71073
_diffrn_reflns_av_R_equivalents 0.1446
_diffrn_reflns_av_sigmaI/netI 0.1336
_diffrn_reflns_limit_h_max 21
_diffrn_reflns_limit_h_min -21
_diffrn_reflns_limit_k_max 28
_diffrn_reflns_limit_k_min -28
_diffrn_reflns_limit_l_max 24
_diffrn_reflns_limit_l_min -18
_diffrn_reflns_number 43673
_diffrn_reflns_theta_full 28.03
_diffrn_reflns_theta_max 28.03
_diffrn_reflns_theta_min 1.47
_exptl_absorpt_coefficient_mu 2.526
_exptl_absorpt_correction_T_max 1
_exptl_absorpt_correction_T_min -0.407968
_exptl_absorpt_correction_type Sadabs
_exptl_crystal_colour Colorless
_exptl_crystal_density_diffrn 2.399
_exptl_crystal_density_method 'not measured'
_exptl_crystal_description Block
_exptl_crystal_F_000 4424
_exptl_crystal_size_max 0.78
_exptl_crystal_size_mid 0.51
_exptl_crystal_size_min 0.36
_refine_diff_density_max 2.285
_refine_diff_density_min -1.384
_refine_diff_density_rms 0.169
_refine_ls_extinction_coef 0.00011(4)
_refine_ls_extinction_expression Fc^*^=kFc[1+0.001xFc^2^\l^3^/sin(2\q)]^-1/4^
_refine_ls_extinction_method SHELXL
_refine_ls_goodness_of_fit_ref 0.864
_refine_ls_hydrogen_treatment mixed
_refine_ls_matrix_type full
_refine_ls_number_parameters 949
_refine_ls_number_reflns 15545
_refine_ls_number_restraints 146
_refine_ls_restrained_S_all 0.868
_refine_ls_R_factor_all 0.1615
_refine_ls_R_factor_gt 0.0707
_refine_ls_shift/su_max 0.001
_refine_ls_shift/su_mean 0.000
_refine_ls_structure_factor_coef Fsqd
_refine_ls_weighting_details 'calc w=1/[\s^2^(Fo^2^)+(0.1169P)^2^+0.0000P] where P=(Fo^2^+2Fc^2^)/3'
_refine_ls_weighting_scheme calc
_refine_ls_wR_factor_gt 0.1837
_refine_ls_wR_factor_ref 0.2260
_reflns_number_gt 6051
_reflns_number_total 15545
_reflns_threshold_expression >2sigma(I)
_cod_data_source_file ic034595lsi20030826_024656_3.cif
_cod_data_source_block compound3
_cod_depositor_comments
;
The following automatic conversions were performed:

'_symmetry_cell_setting' value 'Monoclinic' changed to 'monoclinic'
according to the built-in table from CIF Core dictionary named
'cif_core.dic' version 2.4.1 from 2010-06-29.

Automatic conversion script
Id: cif_fix_values 1646 2011-03-28 12:23:43Z adriana 
;
_cod_database_code 4312590

loop_
_symmetry_equiv_pos_as_xyz
'x, y, z'
'-x+1/2, y+1/2, -z+1/2'
'-x, -y, -z'
'x-1/2, -y-1/2, z-1/2'

loop_
_atom_site_label
_atom_site_type_symbol
_atom_site_fract_x
_atom_site_fract_y
_atom_site_fract_z
_atom_site_U_iso_or_equiv
_atom_site_adp_type
_atom_site_occupancy
_atom_site_symmetry_multiplicity
_atom_site_calc_flag
_atom_site_refinement_flags
_atom_site_disorder_assembly
_atom_site_disorder_group
Ag1 Ag 0.25908(6) 0.53718(5) 0.40516(7) 0.1019(4) Uani 1 1 d . . .
Ag2 Ag 0.34572(6) 0.59763(4) 0.29853(4) 0.0751(3) Uani 1 1 d . . .
Ag3 Ag 0.39460(6) 0.48148(5) 0.24284(6) 0.0967(3) Uani 1 1 d . . .
Ag4 Ag 0.30369(8) 0.42871(6) 0.34650(8) 0.1251(5) Uani 1 1 d . . .
Ag5 Ag 0.42458(6) 0.47155(4) 0.51567(4) 0.0766(3) Uani 1 1 d . . .
Ag6 Ag 0.41658(6) 0.61308(4) 0.46518(5) 0.0774(3) Uani 1 1 d . . .
Ag7 Ag 0.52598(5) 0.57149(4) 0.32624(5) 0.0725(3) Uani 1 1 d . . .
Ag8 Ag 0.53209(6) 0.43800(4) 0.36155(5) 0.0880(3) Uani 1 1 d . . .
C1 C 0.3847(7) 0.5193(4) 0.3965(5) 0.059(2) Uani 1 1 d . . .
C2 C 0.4500(7) 0.5136(4) 0.3826(6) 0.069(3) Uani 1 1 d . . .
N1 N 0.2829(7) 0.8492(4) 0.3625(5) 0.081(3) Uani 1 1 d . . .
H1A H 0.2811 0.8886 0.3582 0.097 Uiso 1 1 calc R . .
O1 O 0.2957(4) 0.6622(3) 0.3792(4) 0.0638(17) Uani 1 1 d . . .
C3 C 0.3367(8) 0.8176(5) 0.3354(6) 0.074(3) Uani 1 1 d . . .
H3A H 0.3706 0.8390 0.3113 0.089 Uiso 1 1 calc R . .
C4 C 0.3449(7) 0.7556(5) 0.3411(6) 0.073(3) Uani 1 1 d . . .
H4A H 0.3852 0.7355 0.3229 0.087 Uiso 1 1 calc R . .
C5 C 0.2925(6) 0.7221(5) 0.3743(5) 0.059(2) Uani 1 1 d . . .
C6 C 0.2340(6) 0.7570(4) 0.4045(5) 0.060(3) Uani 1 1 d . . .
C7 C 0.1800(6) 0.7282(5) 0.4417(6) 0.070(3) Uani 1 1 d . . .
H7A H 0.1807 0.6857 0.4473 0.084 Uiso 1 1 calc R . .
C8 C 0.1274(8) 0.7630(8) 0.4692(8) 0.102(4) Uani 1 1 d . . .
H8A H 0.0925 0.7437 0.4941 0.123 Uiso 1 1 calc R . .
C9 C 0.1234(9) 0.8272(8) 0.4617(9) 0.113(5) Uani 1 1 d . . .
H9A H 0.0870 0.8502 0.4815 0.136 Uiso 1 1 calc R . .
C10 C 0.1751(9) 0.8556(6) 0.4242(8) 0.097(4) Uani 1 1 d . . .
H10A H 0.1726 0.8980 0.4173 0.117 Uiso 1 1 calc R . .
C11 C 0.2306(7) 0.8208(5) 0.3969(6) 0.071(3) Uani 1 1 d . . .
N2 N 0.7378(6) 0.2346(4) 0.3457(5) 0.076(2) Uani 1 1 d . . .
H2A H 0.7675 0.2096 0.3275 0.091 Uiso 1 1 calc R . .
O2 O 0.5940(5) 0.3555(3) 0.4234(4) 0.083(2) Uani 1 1 d . . .
C12 C 0.7472(7) 0.2947(6) 0.3386(6) 0.080(3) Uani 1 1 d . . .
H12A H 0.7873 0.3091 0.3157 0.096 Uiso 1 1 calc R . .
C13 C 0.6984(7) 0.3361(5) 0.3645(6) 0.074(3) Uani 1 1 d . . .
H13A H 0.7060 0.3778 0.3574 0.089 Uiso 1 1 calc R . .
C14 C 0.6401(6) 0.3193(4) 0.3996(5) 0.060(2) Uani 1 1 d . . .
C15 C 0.6328(6) 0.2527(4) 0.4101(5) 0.058(2) Uani 1 1 d . . .
C16 C 0.5763(7) 0.2295(5) 0.4451(5) 0.073(3) Uani 1 1 d . . .
H16A H 0.5431 0.2557 0.4648 0.087 Uiso 1 1 calc R . .
C17 C 0.5692(8) 0.1651(7) 0.4507(7) 0.097(4) Uani 1 1 d . . .
H17A H 0.5314 0.1485 0.4745 0.116 Uiso 1 1 calc R . .
C18 C 0.6194(10) 0.1260(6) 0.4201(8) 0.100(4) Uani 1 1 d . . .
H18A H 0.6137 0.0836 0.4232 0.119 Uiso 1 1 calc R . .
C19 C 0.6732(8) 0.1484(5) 0.3880(7) 0.082(3) Uani 1 1 d . . .
H19A H 0.7065 0.1219 0.3688 0.098 Uiso 1 1 calc R . .
C20 C 0.6819(7) 0.2116(5) 0.3815(5) 0.063(3) Uani 1 1 d . . .
N3 N 0.3620(8) 0.1839(5) 0.2886(6) 0.093(3) Uani 1 1 d . . .
H3B H 0.3537 0.1448 0.2862 0.112 Uiso 1 1 calc R . .
O3 O 0.3932(4) 0.3693(3) 0.2972(4) 0.0757(19) Uani 1 1 d . . .
C21 C 0.3133(10) 0.2196(8) 0.3186(8) 0.117(6) Uani 1 1 d . . .
H21A H 0.2735 0.2017 0.3393 0.140 Uiso 1 1 calc R . .
C22 C 0.3217(8) 0.2814(6) 0.3192(7) 0.088(4) Uani 1 1 d . . .
H22A H 0.2839 0.3049 0.3369 0.105 Uiso 1 1 calc R . .
C23 C 0.3826(7) 0.3116(5) 0.2952(5) 0.065(3) Uani 1 1 d . . .
C24 C 0.4355(7) 0.2721(5) 0.2642(6) 0.068(3) Uani 1 1 d . . .
C25 C 0.4972(8) 0.2957(6) 0.2329(6) 0.087(4) Uani 1 1 d . . .
H25A H 0.5053 0.3380 0.2330 0.104 Uiso 1 1 calc R . .
C26 C 0.5463(9) 0.2587(8) 0.2021(7) 0.108(4) Uani 1 1 d . . .
H26A H 0.5877 0.2750 0.1822 0.130 Uiso 1 1 calc R . .
C27 C 0.5305(12) 0.1926(8) 0.2022(9) 0.140(7) Uani 1 1 d . . .
H27A H 0.5618 0.1658 0.1812 0.168 Uiso 1 1 calc R . .
C28 C 0.4698(11) 0.1698(8) 0.2329(9) 0.116(5) Uiso 1 1 d . . .
H28A H 0.4604 0.1276 0.2335 0.139 Uiso 1 1 calc R . .
C29 C 0.4243(8) 0.2083(5) 0.2620(6) 0.078(3) Uani 1 1 d . . .
O4 O 0.2583(4) 0.4776(3) 0.1765(4) 0.0679(18) Uani 1 1 d . . .
O5 O 0.2148(5) 0.5665(3) 0.2122(4) 0.078(2) Uani 1 1 d . . .
C30 C 0.2092(7) 0.5221(4) 0.1721(6) 0.064(3) Uani 1 1 d . . .
C31 C 0.1334(7) 0.5215(5) 0.1018(7) 0.079(3) Uani 1 1 d . . .
C32 C 0.1515(11) 0.5488(7) 0.0375(8) 0.104(5) Uani 1 1 d . . .
F11 F 0.1058(4) 0.4632(3) 0.0854(4) 0.098(2) Uani 1 1 d . . .
F12 F 0.0683(5) 0.5544(4) 0.1164(5) 0.120(3) Uani 1 1 d . . .
F13 F 0.0843(7) 0.5480(5) -0.0202(5) 0.170(5) Uani 1 1 d . . .
F14 F 0.2128(8) 0.5149(6) 0.0178(5) 0.164(4) Uani 1 1 d . . .
F15 F 0.1811(8) 0.6027(4) 0.0488(5) 0.169(5) Uani 1 1 d . . .
O6 O 0.6995(5) 0.5085(4) 0.4398(6) 0.103(3) Uani 1 1 d . . .
O7 O 0.6678(5) 0.5814(4) 0.3524(5) 0.093(2) Uani 1 1 d . . .
C33 C 0.7141(9) 0.5484(8) 0.3934(9) 0.095(4) Uani 1 1 d U . .
C34 C 0.8069(11) 0.5441(8) 0.3866(11) 0.153(7) Uani 1 1 d DU . .
C35 C 0.8663(13) 0.5872(13) 0.4478(14) 0.223(12) Uani 1 1 d DU . .
F21 F 0.8399(8) 0.4883(6) 0.3965(12) 0.257(9) Uani 1 1 d D . .
F22 F 0.8168(7) 0.5683(6) 0.3236(7) 0.181(5) Uani 1 1 d D . .
F23 F 0.8560(11) 0.5721(12) 0.5123(8) 0.331(15) Uani 1 1 d D . .
F24 F 0.9447(7) 0.5798(9) 0.4422(10) 0.286(10) Uani 1 1 d D . .
F25 F 0.8384(11) 0.6447(10) 0.4323(13) 0.254(8) Uani 1 1 d D . .
O8 O 0.4802(6) 0.3266(4) 0.5659(5) 0.104(3) Uani 1 1 d . . .
O9 O 0.3674(6) 0.3704(4) 0.4897(5) 0.105(3) Uani 1 1 d . . .
C36 C 0.4044(9) 0.3292(5) 0.5295(7) 0.080(3) Uani 1 1 d U . .
C37 C 0.3579(8) 0.2702(6) 0.5346(8) 0.106(4) Uani 1 1 d DU A .
C38 C 0.3626(9) 0.2391(6) 0.5993(10) 0.136(6) Uani 1 1 d DU . .
F31 F 0.2773(7) 0.2734(6) 0.4997(8) 0.206(6) Uani 1 1 d D . .
F32 F 0.3808(11) 0.2274(5) 0.4924(8) 0.226(7) Uani 1 1 d D . .
F33 F 0.4342(15) 0.2324(15) 0.6512(15) 0.220(18) Uani 0.50 1 d PDU A 1
F34 F 0.3139(19) 0.2808(11) 0.622(2) 0.231(18) Uani 0.50 1 d PDU A 1
F35 F 0.3199(17) 0.1855(9) 0.594(2) 0.147(10) Uani 0.50 1 d PDU A 1
F33' F 0.379(2) 0.2798(11) 0.6542(12) 0.202(16) Uani 0.50 1 d PDU A 2
F34' F 0.3073(19) 0.1987(12) 0.613(2) 0.208(19) Uani 0.50 1 d PDU A 2
F35' F 0.4349(11) 0.2077(10) 0.6030(15) 0.154(10) Uani 0.50 1 d PDU A 2
O10 O 0.3719(7) 0.6479(5) 0.2039(5) 0.120(4) Uani 1 1 d . . .
O11 O 0.5103(6) 0.6316(4) 0.2258(4) 0.093(2) Uani 1 1 d . . .
C39 C 0.4407(13) 0.6532(7) 0.1906(6) 0.107(5) Uani 1 1 d DU . .
C40 C 0.4341(10) 0.6684(11) 0.1091(7) 0.204(10) Uani 1 1 d DU . .
C41 C 0.4395(19) 0.7360(12) 0.1209(17) 0.216(12) Uani 1 1 d DU . .
F41 F 0.4913(11) 0.6466(7) 0.0760(7) 0.232(8) Uani 1 1 d D . .
F42 F 0.3625(10) 0.6646(7) 0.0539(6) 0.212(6) Uani 1 1 d D . .
F43 F 0.4285(10) 0.7371(10) 0.0208(9) 0.322(13) Uani 1 1 d . . .
F44 F 0.5192(8) 0.7397(6) 0.1494(7) 0.203(6) Uani 1 1 d . . .
F45 F 0.3820(8) 0.7578(5) 0.1308(8) 0.177(5) Uani 1 1 d . . .
O12 O 0.5911(5) 0.4487(4) 0.2628(5) 0.094(2) Uani 1 1 d . . .
O13 O 0.4801(9) 0.4729(6) 0.1711(5) 0.136(4) Uani 1 1 d . . .
C42 C 0.5589(10) 0.4615(7) 0.1980(9) 0.103(4) Uani 1 1 d D . .
C43 C 0.5814(9) 0.4656(8) 0.1253(9) 0.37(3) Uiso 1 1 d D . .
C44 C 0.6748(9) 0.4537(8) 0.1520(10) 0.241(13) Uiso 1 1 d D . .
F51 F 0.5989(13) 0.5199(8) 0.1008(11) 0.275(8) Uiso 1 1 d D . .
F52 F 0.5534(12) 0.4209(10) 0.0751(12) 0.332(11) Uiso 1 1 d D . .
F53 F 0.6794(13) 0.3935(8) 0.1749(11) 0.342(14) Uani 1 1 d D . .
F54 F 0.7020(14) 0.4569(12) 0.0853(12) 0.363(13) Uani 1 1 d D . .
F55 F 0.7096(11) 0.5009(10) 0.1940(10) 0.302(12) Uani 1 1 d D . .
O14 O 0.1278(6) 0.5092(5) 0.3449(6) 0.117(3) Uani 1 1 d . . .
O15 O 0.1631(7) 0.4198(5) 0.3029(6) 0.129(4) Uani 1 1 d . . .
C45 C 0.1092(8) 0.4619(10) 0.3098(9) 0.123(6) Uani 1 1 d DU . .
C46 C 0.0173(9) 0.4585(10) 0.2644(11) 0.196(10) Uani 1 1 d DU . .
C47 C -0.0301(12) 0.4086(12) 0.2902(10) 0.266(15) Uani 1 1 d DU . .
F61 F -0.0325(7) 0.5062(7) 0.2689(13) 0.265(10) Uani 1 1 d D . .
F62 F 0.0074(8) 0.4324(11) 0.1974(8) 0.247(9) Uani 1 1 d D . .
F63 F 0.0154(10) 0.3611(8) 0.2788(16) 0.296(12) Uani 1 1 d D . .
F64 F -0.1086(7) 0.4162(10) 0.2505(12) 0.310(12) Uani 1 1 d D . .
F65 F -0.0095(9) 0.4203(13) 0.3614(8) 0.308(14) Uani 1 1 d D . .
O1W O 0.1780(13) 0.5796(6) 0.4782(10) 0.229(9) Uani 1 1 d . . .
O2W O 0.8196(6) 0.1525(5) 0.2785(6) 0.126(3) Uani 1 1 d . . .

loop_
_atom_site_aniso_label
_atom_site_aniso_U_11
_atom_site_aniso_U_22
_atom_site_aniso_U_33
_atom_site_aniso_U_23
_atom_site_aniso_U_13
_atom_site_aniso_U_12
Ag1 0.0605(6) 0.0892(7) 0.1583(10) 0.0054(6) 0.0328(6) 0.0005(5)
Ag2 0.0860(6) 0.0761(6) 0.0575(5) 0.0086(4) 0.0093(4) 0.0164(4)
Ag3 0.0623(6) 0.0912(7) 0.1206(8) -0.0121(5) -0.0040(5) 0.0057(5)
Ag4 0.0900(8) 0.1120(9) 0.1731(12) -0.0536(8) 0.0344(8) -0.0144(6)
Ag5 0.0879(6) 0.0738(6) 0.0625(5) 0.0161(4) 0.0099(4) -0.0009(4)
Ag6 0.0971(7) 0.0538(5) 0.0688(5) -0.0127(4) -0.0001(5) 0.0076(4)
Ag7 0.0656(5) 0.0826(6) 0.0661(5) 0.0134(4) 0.0117(4) -0.0175(4)
Ag8 0.0988(7) 0.0756(6) 0.0832(6) -0.0035(4) 0.0126(5) 0.0392(5)
C1 0.066(7) 0.054(6) 0.050(6) 0.005(4) 0.005(5) 0.000(5)
C2 0.060(7) 0.052(6) 0.099(8) 0.005(5) 0.027(6) 0.007(5)
N1 0.095(7) 0.045(5) 0.084(6) 0.005(4) -0.010(6) -0.003(5)
O1 0.072(4) 0.040(4) 0.075(4) 0.004(3) 0.013(3) 0.002(3)
C3 0.078(8) 0.064(7) 0.075(7) 0.010(5) 0.010(6) -0.011(6)
C4 0.079(7) 0.063(7) 0.077(7) 0.006(5) 0.021(6) -0.005(5)
C5 0.048(5) 0.068(7) 0.051(6) 0.006(4) -0.004(4) 0.003(5)
C6 0.059(6) 0.050(5) 0.056(6) 0.002(4) -0.010(5) 0.008(5)
C7 0.054(6) 0.084(7) 0.065(7) 0.005(5) 0.004(5) -0.003(6)
C8 0.074(9) 0.130(13) 0.102(10) -0.001(9) 0.023(8) -0.007(8)
C9 0.089(10) 0.131(14) 0.116(12) -0.032(10) 0.020(9) 0.039(10)
C10 0.100(10) 0.075(8) 0.099(10) -0.027(7) -0.004(8) 0.037(8)
C11 0.063(7) 0.061(7) 0.072(7) -0.003(5) -0.013(5) 0.006(5)
N2 0.076(6) 0.066(6) 0.086(6) -0.007(5) 0.024(5) 0.017(5)
O2 0.109(6) 0.072(5) 0.066(5) 0.002(3) 0.018(4) 0.034(4)
C12 0.070(7) 0.085(9) 0.090(8) 0.010(6) 0.029(6) 0.002(6)
C13 0.091(8) 0.055(6) 0.071(7) 0.005(5) 0.011(6) 0.008(6)
C14 0.059(6) 0.056(6) 0.065(6) -0.003(5) 0.014(5) 0.012(5)
C15 0.060(6) 0.060(6) 0.044(5) -0.001(4) -0.003(4) 0.009(5)
C16 0.065(7) 0.092(8) 0.052(6) 0.002(5) -0.003(5) -0.005(6)
C17 0.070(8) 0.113(11) 0.092(9) 0.044(8) -0.005(7) -0.032(8)
C18 0.100(11) 0.055(7) 0.126(12) -0.009(7) -0.001(9) 0.001(7)
C19 0.072(8) 0.065(8) 0.098(9) 0.006(6) 0.007(7) 0.007(6)
C20 0.067(7) 0.065(7) 0.052(6) 0.007(4) 0.006(5) 0.013(5)
N3 0.107(9) 0.053(6) 0.094(8) 0.006(5) -0.018(7) -0.012(6)
O3 0.063(4) 0.059(4) 0.099(6) -0.004(4) 0.011(4) -0.004(3)
C21 0.108(12) 0.109(12) 0.109(12) 0.035(9) -0.013(9) -0.056(10)
C22 0.079(8) 0.089(9) 0.090(9) 0.011(6) 0.013(7) -0.019(7)
C23 0.073(7) 0.053(6) 0.056(6) -0.014(4) -0.004(5) -0.006(5)
C24 0.073(7) 0.051(6) 0.067(7) 0.006(5) -0.005(6) -0.006(5)
C25 0.093(9) 0.075(8) 0.070(7) -0.002(6) -0.016(7) 0.005(7)
C26 0.103(11) 0.127(13) 0.087(10) -0.006(8) 0.009(8) 0.029(9)
C27 0.156(16) 0.120(13) 0.115(12) -0.023(10) -0.016(11) 0.078(12)
C29 0.086(8) 0.063(7) 0.066(7) 0.000(5) -0.013(6) 0.003(6)
O4 0.059(4) 0.051(4) 0.083(5) -0.012(3) -0.001(3) 0.008(3)
O5 0.083(5) 0.049(4) 0.085(5) -0.003(3) -0.007(4) 0.005(3)
C30 0.066(6) 0.040(5) 0.073(7) -0.001(5) -0.005(5) -0.008(5)
C31 0.065(7) 0.059(7) 0.097(9) -0.005(6) -0.008(6) 0.007(5)
C32 0.117(12) 0.088(10) 0.088(10) 0.023(8) -0.004(9) -0.023(9)
F11 0.082(4) 0.062(4) 0.124(5) -0.011(3) -0.016(4) -0.017(3)
F12 0.075(5) 0.112(6) 0.150(7) -0.013(5) -0.011(5) 0.034(4)
F13 0.179(10) 0.197(10) 0.087(6) 0.025(6) -0.050(6) -0.029(8)
F14 0.151(9) 0.248(13) 0.100(7) 0.023(7) 0.046(7) 0.002(9)
F15 0.246(12) 0.117(7) 0.113(7) 0.035(5) -0.004(7) -0.082(8)
O6 0.066(5) 0.086(6) 0.149(8) -0.001(6) 0.013(5) 0.012(4)
O7 0.060(5) 0.104(7) 0.107(7) 0.001(5) 0.011(5) -0.007(5)
C33 0.069(9) 0.100(10) 0.116(11) -0.013(8) 0.027(8) -0.034(8)
C34 0.087(11) 0.204(19) 0.160(16) 0.032(14) 0.020(11) -0.021(13)
C35 0.100(18) 0.30(3) 0.25(3) 0.00(3) 0.010(19) -0.05(2)
F21 0.141(10) 0.165(11) 0.52(3) 0.076(14) 0.177(15) 0.064(8)
F22 0.116(8) 0.254(14) 0.182(11) 0.040(9) 0.058(8) -0.006(8)
F23 0.248(18) 0.59(4) 0.113(10) 0.011(15) -0.021(11) -0.24(2)
F24 0.054(6) 0.47(3) 0.31(2) 0.049(17) 0.006(8) -0.060(10)
F25 0.166(14) 0.265(19) 0.34(2) -0.054(17) 0.091(15) -0.076(14)
O8 0.084(6) 0.097(6) 0.124(7) 0.015(5) 0.016(5) -0.005(5)
O9 0.120(7) 0.073(6) 0.102(7) -0.005(5) -0.006(5) -0.005(5)
C36 0.101(10) 0.063(7) 0.078(8) -0.013(6) 0.030(7) -0.002(7)
C37 0.124(12) 0.078(9) 0.105(10) -0.011(8) 0.012(9) -0.035(8)
C38 0.20(2) 0.084(11) 0.113(14) 0.000(10) 0.033(14) -0.049(13)
F31 0.108(8) 0.208(13) 0.263(15) 0.062(11) -0.019(9) -0.062(8)
F32 0.37(2) 0.102(8) 0.237(14) -0.078(9) 0.128(15) -0.078(10)
F33 0.27(3) 0.21(3) 0.11(2) 0.08(2) -0.07(2) -0.13(2)
F34 0.32(4) 0.19(3) 0.24(4) -0.10(3) 0.17(3) -0.07(3)
F35 0.23(3) 0.101(15) 0.134(19) 0.001(13) 0.088(17) -0.028(16)
F33' 0.34(4) 0.19(3) 0.077(15) 0.004(15) 0.06(2) -0.10(3)
F34' 0.28(3) 0.15(2) 0.21(4) -0.01(2) 0.09(2) -0.13(2)
F35' 0.143(18) 0.115(16) 0.17(2) 0.041(16) -0.021(16) -0.041(13)
O10 0.118(8) 0.157(9) 0.094(7) 0.063(6) 0.045(6) 0.032(7)
O11 0.094(6) 0.108(6) 0.074(5) 0.034(5) 0.017(5) -0.015(5)
C39 0.139(14) 0.115(11) 0.063(8) 0.036(7) 0.021(9) -0.005(10)
C40 0.197(19) 0.26(2) 0.160(18) 0.118(18) 0.060(16) 0.05(2)
C41 0.132(19) 0.30(3) 0.21(2) -0.02(2) 0.040(19) 0.02(2)
F41 0.316(18) 0.285(17) 0.148(10) 0.088(10) 0.154(12) 0.122(14)
F42 0.287(16) 0.236(14) 0.084(7) 0.043(7) -0.002(8) 0.039(12)
F43 0.244(16) 0.50(3) 0.245(16) 0.28(2) 0.105(13) 0.126(17)
F44 0.138(10) 0.232(14) 0.220(13) 0.108(11) 0.013(9) -0.038(9)
F45 0.156(10) 0.158(10) 0.241(13) 0.079(9) 0.093(10) 0.050(8)
O12 0.076(5) 0.121(7) 0.085(6) 0.015(5) 0.020(5) 0.008(5)
O13 0.152(11) 0.175(11) 0.079(6) 0.006(6) 0.028(7) 0.011(9)
C42 0.094(11) 0.120(12) 0.093(11) -0.027(9) 0.019(9) 0.001(9)
F53 0.53(3) 0.235(17) 0.42(3) 0.120(17) 0.41(3) 0.154(19)
F54 0.35(2) 0.54(3) 0.32(2) -0.04(2) 0.29(2) -0.07(2)
F55 0.28(2) 0.39(3) 0.29(2) -0.152(19) 0.164(17) -0.170(19)
O14 0.069(6) 0.126(8) 0.154(9) -0.024(7) 0.028(6) -0.004(5)
O15 0.099(8) 0.139(9) 0.155(10) -0.049(7) 0.042(7) -0.036(7)
C45 0.074(9) 0.157(15) 0.158(15) -0.044(12) 0.064(10) -0.031(10)
C46 0.109(15) 0.23(2) 0.27(2) -0.133(19) 0.068(15) -0.058(14)
C47 0.20(3) 0.28(3) 0.33(3) -0.11(3) 0.08(3) 0.01(3)
F61 0.080(7) 0.196(13) 0.48(3) 0.031(15) 0.010(11) 0.023(8)
F62 0.115(9) 0.44(3) 0.177(12) -0.099(15) 0.018(8) -0.015(12)
F63 0.150(12) 0.199(16) 0.53(4) 0.040(19) 0.062(17) -0.018(11)
F64 0.065(7) 0.44(3) 0.41(3) -0.12(2) 0.032(11) -0.062(11)
F65 0.122(10) 0.65(4) 0.153(11) 0.000(16) 0.033(9) -0.124(17)
O1W 0.36(2) 0.112(10) 0.30(2) -0.005(11) 0.238(19) 0.017(12)
O2W 0.093(7) 0.149(9) 0.144(9) -0.032(7) 0.046(6) 0.026(6)

loop_
_atom_type_symbol
_atom_type_description
_atom_type_scat_dispersion_real
_atom_type_scat_dispersion_imag
_atom_type_scat_source
C C 0.0033 0.0016 'International Tables Vol C Tables 4.2.6.8 and 6.1.1.4'
H H 0.0000 0.0000 'International Tables Vol C Tables 4.2.6.8 and 6.1.1.4'
N N 0.0061 0.0033 'International Tables Vol C Tables 4.2.6.8 and 6.1.1.4'
O O 0.0106 0.0060 'International Tables Vol C Tables 4.2.6.8 and 6.1.1.4'
F F 0.0171 0.0103 'International Tables Vol C Tables 4.2.6.8 and 6.1.1.4'
Ag Ag -0.8971 1.1015 'International Tables Vol C Tables 4.2.6.8 and 6.1.1.4'

loop_
_geom_angle_atom_site_label_1
_geom_angle_atom_site_label_2
_geom_angle_atom_site_label_3
_geom_angle
_geom_angle_site_symmetry_1
_geom_angle_site_symmetry_3
_geom_angle_publ_flag
C1 Ag1 O14 136.9(4) . . ?
C1 Ag1 O1W 145.5(6) . . ?
O14 Ag1 O1W 77.2(6) . . ?
C1 Ag1 Ag4 57.1(2) . . ?
O14 Ag1 Ag4 83.7(3) . . ?
O1W Ag1 Ag4 144.7(4) . . ?
C1 Ag1 Ag6 51.8(2) . . ?
O14 Ag1 Ag6 162.1(3) . . ?
O1W Ag1 Ag6 97.6(5) . . ?
Ag4 Ag1 Ag6 108.64(4) . . ?
C1 Ag1 Ag2 53.3(2) . . ?
O14 Ag1 Ag2 110.1(3) . . ?
O1W Ag1 Ag2 130.8(3) . . ?
Ag4 Ag1 Ag2 83.60(5) . . ?
Ag6 Ag1 Ag2 60.29(3) . . ?
C1 Ag1 Ag5 46.7(2) . . ?
O14 Ag1 Ag5 136.8(3) . . ?
O1W Ag1 Ag5 108.0(5) . . ?
Ag4 Ag1 Ag5 67.57(4) . . ?
Ag6 Ag1 Ag5 61.08(3) . . ?
Ag2 Ag1 Ag5 98.47(3) . . ?
O10 Ag2 O1 113.1(3) . . ?
O10 Ag2 O5 86.1(4) . . ?
O1 Ag2 O5 101.2(2) . . ?
O10 Ag2 C1 150.3(4) . . ?
O1 Ag2 C1 90.0(3) . . ?
O5 Ag2 C1 108.3(3) . . ?
O10 Ag2 C2 124.7(4) . . ?
O1 Ag2 C2 107.7(3) . . ?
O5 Ag2 C2 120.9(3) . . ?
C1 Ag2 C2 25.8(3) . . ?
O10 Ag2 Ag3 90.6(3) . . ?
O1 Ag2 Ag3 156.30(15) . . ?
O5 Ag2 Ag3 78.49(17) . . ?
C1 Ag2 Ag3 68.1(2) . . ?
C2 Ag2 Ag3 55.5(2) . . ?
O10 Ag2 Ag7 80.5(3) . . ?
O1 Ag2 Ag7 120.64(16) . . ?
O5 Ag2 Ag7 138.08(19) . . ?
C1 Ag2 Ag7 71.4(3) . . ?
C2 Ag2 Ag7 46.3(2) . . ?
Ag3 Ag2 Ag7 62.25(3) . . ?
O10 Ag2 Ag1 163.9(3) . . ?
O1 Ag2 Ag1 62.24(15) . . ?
O5 Ag2 Ag1 80.14(19) . . ?
C1 Ag2 Ag1 44.5(3) . . ?
C2 Ag2 Ag1 70.2(2) . . ?
Ag3 Ag2 Ag1 94.70(4) . . ?
Ag7 Ag2 Ag1 115.36(3) . . ?
O10 Ag2 Ag6 131.4(3) . . ?
O1 Ag2 Ag6 51.95(15) . . ?
O5 Ag2 Ag6 138.2(2) . . ?
C1 Ag2 Ag6 50.1(2) . . ?
C2 Ag2 Ag6 57.8(2) . . ?
Ag3 Ag2 Ag6 113.18(4) . . ?
Ag7 Ag2 Ag6 75.22(3) . . ?
Ag1 Ag2 Ag6 59.60(3) . . ?
O13 Ag3 O4 111.3(4) . . ?
O13 Ag3 C2 121.5(4) . . ?
O4 Ag3 C2 126.2(3) . . ?
O13 Ag3 Ag8 86.8(3) . . ?
O4 Ag3 Ag8 151.03(19) . . ?
C2 Ag3 Ag8 47.5(2) . . ?
O13 Ag3 Ag2 124.9(3) . . ?
O4 Ag3 Ag2 84.39(16) . . ?
C2 Ag3 Ag2 58.0(2) . . ?
Ag8 Ag3 Ag2 104.01(4) . . ?
O13 Ag3 Ag4 151.7(3) . . ?
O4 Ag3 Ag4 75.38(19) . . ?
C2 Ag3 Ag4 63.5(2) . . ?
Ag8 Ag3 Ag4 78.32(4) . . ?
Ag2 Ag3 Ag4 82.37(4) . . ?
O13 Ag3 Ag7 83.4(3) . . ?
O4 Ag3 Ag7 141.06(16) . . ?
C2 Ag3 Ag7 45.7(2) . . ?
Ag8 Ag3 Ag7 60.38(3) . . ?
Ag2 Ag3 Ag7 58.92(3) . . ?
Ag4 Ag3 Ag7 109.04(4) . . ?
O15 Ag4 O3 120.5(3) . . ?
O15 Ag4 C1 128.2(4) . . ?
O3 Ag4 C1 105.3(3) . . ?
O15 Ag4 Ag1 82.1(3) . . ?
O3 Ag4 Ag1 152.71(18) . . ?
C1 Ag4 Ag1 48.2(3) . . ?
O15 Ag4 Ag3 116.3(3) . . ?
O3 Ag4 Ag3 58.30(18) . . ?
C1 Ag4 Ag3 67.6(2) . . ?
Ag1 Ag4 Ag3 99.29(5) . . ?
C1 Ag5 O9 102.3(3) . . ?
C1 Ag5 C2 129.9(3) . 3_666 ?
O9 Ag5 C2 119.2(3) . 3_666 ?
C1 Ag5 O6 101.2(4) . 3_666 ?
O9 Ag5 O6 85.0(3) . 3_666 ?
C2 Ag5 O6 108.8(3) 3_666 3_666 ?
C1 Ag5 Ag8 112.7(2) . 3_666 ?
O9 Ag5 Ag8 140.2(2) . 3_666 ?
C2 Ag5 Ag8 47.5(2) 3_666 3_666 ?
O6 Ag5 Ag8 70.6(2) 3_666 3_666 ?
C1 Ag5 Ag5 70.8(3) . 3_666 ?
O9 Ag5 Ag5 130.4(3) . 3_666 ?
C2 Ag5 Ag5 61.3(3) 3_666 3_666 ?
O6 Ag5 Ag5 144.4(2) 3_666 3_666 ?
Ag8 Ag5 Ag5 80.50(4) 3_666 3_666 ?
C1 Ag5 Ag7 172.3(2) . 3_666 ?
O9 Ag5 Ag7 84.5(2) . 3_666 ?
C2 Ag5 Ag7 46.9(3) 3_666 3_666 ?
O6 Ag5 Ag7 75.6(2) 3_666 3_666 ?
Ag8 Ag5 Ag7 59.71(3) 3_666 3_666 ?
Ag5 Ag5 Ag7 107.60(4) 3_666 3_666 ?
C1 Ag5 Ag6 112.1(3) . 3_666 ?
O9 Ag5 Ag6 75.8(2) . 3_666 ?
C2 Ag5 Ag6 58.6(2) 3_666 3_666 ?
O6 Ag5 Ag6 144.3(2) 3_666 3_666 ?
Ag8 Ag5 Ag6 106.15(3) 3_666 3_666 ?
Ag5 Ag5 Ag6 63.40(4) 3_666 3_666 ?
Ag7 Ag5 Ag6 72.83(3) 3_666 3_666 ?
C1 Ag5 Ag6 47.9(2) . . ?
O9 Ag5 Ag6 147.0(2) . . ?
C2 Ag5 Ag6 93.7(2) 3_666 . ?
O6 Ag5 Ag6 87.5(2) 3_666 . ?
Ag8 Ag5 Ag6 64.90(3) 3_666 . ?
Ag5 Ag5 Ag6 60.89(3) 3_666 . ?
Ag7 Ag5 Ag6 124.60(4) 3_666 . ?
Ag6 Ag5 Ag6 124.30(3) 3_666 . ?
C1 Ag5 Ag1 41.0(3) . . ?
O9 Ag5 Ag1 93.2(2) . . ?
C2 Ag5 Ag1 145.9(2) 3_666 . ?
O6 Ag5 Ag1 60.5(2) 3_666 . ?
Ag8 Ag5 Ag1 100.95(4) 3_666 . ?
Ag5 Ag5 Ag1 106.98(4) 3_666 . ?
Ag7 Ag5 Ag1 136.10(4) 3_666 . ?
Ag6 Ag5 Ag1 148.72(4) 3_666 . ?
Ag6 Ag5 Ag1 55.58(3) . . ?
O2 Ag6 O8 107.5(3) 3_666 3_666 ?
O2 Ag6 C1 134.3(3) 3_666 . ?
O8 Ag6 C1 114.5(4) 3_666 . ?
O2 Ag6 O1 103.2(2) 3_666 . ?
O8 Ag6 O1 96.2(3) 3_666 . ?
C1 Ag6 O1 89.7(3) . . ?
O2 Ag6 Ag1 104.0(2) 3_666 . ?
O8 Ag6 Ag1 145.1(2) 3_666 . ?
C1 Ag6 Ag1 44.9(3) . . ?
O1 Ag6 Ag1 61.78(15) . . ?
O2 Ag6 Ag2 151.9(2) 3_666 . ?
O8 Ag6 Ag2 85.0(2) 3_666 . ?
C1 Ag6 Ag2 52.1(2) . . ?
O1 Ag6 Ag2 49.52(15) . . ?
Ag1 Ag6 Ag2 60.11(3) . . ?
O2 Ag6 Ag5 109.83(19) 3_666 3_666 ?
O8 Ag6 Ag5 73.7(2) 3_666 3_666 ?
C1 Ag6 Ag5 67.6(3) . 3_666 ?
O1 Ag6 Ag5 146.94(16) . 3_666 ?
Ag1 Ag6 Ag5 109.15(3) . 3_666 ?
Ag2 Ag6 Ag5 97.68(3) . 3_666 ?
O2 Ag6 Ag5 91.45(19) 3_666 . ?
O8 Ag6 Ag5 129.4(2) 3_666 . ?
C1 Ag6 Ag5 47.8(2) . . ?
O1 Ag6 Ag5 125.08(15) . . ?
Ag1 Ag6 Ag5 63.34(3) . . ?
Ag2 Ag6 Ag5 99.83(3) . . ?
Ag5 Ag6 Ag5 55.70(3) 3_666 . ?
O2 Ag6 Ag8 41.93(17) 3_666 3_666 ?
O8 Ag6 Ag8 114.7(2) 3_666 3_666 ?
C1 Ag6 Ag8 101.7(2) . 3_666 ?
O1 Ag6 Ag8 137.79(16) . 3_666 ?
Ag1 Ag6 Ag8 98.74(4) . 3_666 ?
Ag2 Ag6 Ag8 153.30(4) . 3_666 ?
Ag5 Ag6 Ag8 72.75(3) 3_666 3_666 ?
Ag5 Ag6 Ag8 53.97(3) . 3_666 ?
C2 Ag7 O11 140.4(4) . . ?
C2 Ag7 O7 128.9(4) . . ?
O11 Ag7 O7 90.5(3) . . ?
C2 Ag7 Ag2 61.6(3) . . ?
O11 Ag7 Ag2 81.5(2) . . ?
O7 Ag7 Ag2 163.2(2) . . ?
C2 Ag7 Ag8 48.2(3) . . ?
O11 Ag7 Ag8 138.0(2) . . ?
O7 Ag7 Ag8 94.1(2) . . ?
Ag2 Ag7 Ag8 101.65(4) . . ?
C2 Ag7 Ag5 52.9(3) . 3_666 ?
O11 Ag7 Ag5 161.2(2) . 3_666 ?
O7 Ag7 Ag5 79.7(2) . 3_666 ?
Ag2 Ag7 Ag5 103.44(4) . 3_666 ?
Ag8 Ag7 Ag5 59.49(3) . 3_666 ?
C2 Ag7 Ag3 57.7(3) . . ?
O11 Ag7 Ag3 92.0(2) . . ?
O7 Ag7 Ag3 136.7(2) . . ?
Ag2 Ag7 Ag3 58.83(3) . . ?
Ag8 Ag7 Ag3 57.37(3) . . ?
Ag5 Ag7 Ag3 106.10(4) 3_666 . ?
C2 Ag8 O2 135.8(3) . . ?
C2 Ag8 O12 117.9(4) . . ?
O2 Ag8 O12 105.4(3) . . ?
C2 Ag8 Ag3 60.3(3) . . ?
O2 Ag8 Ag3 145.3(2) . . ?
O12 Ag8 Ag3 76.1(2) . . ?
C2 Ag8 Ag5 53.6(3) . 3_666 ?
O2 Ag8 Ag5 98.50(19) . 3_666 ?
O12 Ag8 Ag5 119.1(2) . 3_666 ?
Ag3 Ag8 Ag5 111.07(4) . 3_666 ?
C2 Ag8 Ag7 48.1(3) . . ?
O2 Ag8 Ag7 152.3(2) . . ?
O12 Ag8 Ag7 73.8(2) . . ?
Ag3 Ag8 Ag7 62.24(3) . . ?
Ag5 Ag8 Ag7 60.80(3) 3_666 . ?
C2 Ag8 Ag6 94.8(3) . 3_666 ?
O2 Ag8 Ag6 42.30(18) . 3_666 ?
O12 Ag8 Ag6 139.6(2) . 3_666 ?
Ag3 Ag8 Ag6 144.00(5) . 3_666 ?
Ag5 Ag8 Ag6 61.13(3) 3_666 3_666 ?
Ag7 Ag8 Ag6 121.93(4) . 3_666 ?
C2 C1 Ag1 170.7(9) . . ?
C2 C1 Ag5 97.0(8) . . ?
Ag1 C1 Ag5 92.3(4) . . ?
C2 C1 Ag6 97.2(8) . . ?
Ag1 C1 Ag6 83.3(4) . . ?
Ag5 C1 Ag6 84.3(3) . . ?
C2 C1 Ag4 105.7(8) . . ?
Ag1 C1 Ag4 74.6(3) . . ?
Ag5 C1 Ag4 89.7(3) . . ?
Ag6 C1 Ag4 156.9(5) . . ?
C2 C1 Ag2 88.8(7) . . ?
Ag1 C1 Ag2 82.2(3) . . ?
Ag5 C1 Ag2 161.7(4) . . ?
Ag6 C1 Ag2 77.7(3) . . ?
Ag4 C1 Ag2 105.4(3) . . ?
C1 C2 Ag7 135.0(8) . . ?
C1 C2 Ag8 138.4(8) . . ?
Ag7 C2 Ag8 83.7(4) . . ?
C1 C2 Ag5 116.5(9) . 3_666 ?
Ag7 C2 Ag5 80.2(4) . 3_666 ?
Ag8 C2 Ag5 78.9(3) . 3_666 ?
C1 C2 Ag3 98.8(8) . . ?
Ag7 C2 Ag3 76.6(3) . . ?
Ag8 C2 Ag3 72.2(3) . . ?
Ag5 C2 Ag3 144.5(5) 3_666 . ?
C1 C2 Ag2 65.4(6) . . ?
Ag7 C2 Ag2 72.1(3) . . ?
Ag8 C2 Ag2 135.7(5) . . ?
Ag5 C2 Ag2 130.0(4) 3_666 . ?
Ag3 C2 Ag2 66.5(3) . . ?
C3 N1 C11 121.4(9) . . ?
C5 O1 Ag2 124.2(6) . . ?
C5 O1 Ag6 119.5(5) . . ?
Ag2 O1 Ag6 78.54(19) . . ?
N1 C3 C4 123.2(11) . . ?
C3 C4 C5 119.6(11) . . ?
O1 C5 C4 122.3(9) . . ?
O1 C5 C6 120.8(9) . . ?
C4 C5 C6 116.9(9) . . ?
C11 C6 C7 118.6(10) . . ?
C11 C6 C5 119.5(10) . . ?
C7 C6 C5 121.9(9) . . ?
C8 C7 C6 119.3(12) . . ?
C7 C8 C9 122.5(14) . . ?
C10 C9 C8 118.4(13) . . ?
C11 C10 C9 120.0(13) . . ?
N1 C11 C10 119.5(12) . . ?
N1 C11 C6 119.3(10) . . ?
C10 C11 C6 121.2(13) . . ?
C12 N2 C20 121.4(9) . . ?
C14 O2 Ag8 123.8(7) . . ?
C14 O2 Ag6 136.4(6) . 3_666 ?
Ag8 O2 Ag6 95.8(3) . 3_666 ?
N2 C12 C13 120.8(11) . . ?
C14 C13 C12 123.5(10) . . ?
O2 C14 C13 125.4(10) . . ?
O2 C14 C15 119.4(10) . . ?
C13 C14 C15 115.2(9) . . ?
C16 C15 C20 118.8(10) . . ?
C16 C15 C14 121.1(9) . . ?
C20 C15 C14 120.0(9) . . ?
C15 C16 C17 118.8(11) . . ?
C18 C17 C16 120.0(12) . . ?
C19 C18 C17 120.7(12) . . ?
C18 C19 C20 120.8(12) . . ?
N2 C20 C19 120.2(10) . . ?
N2 C20 C15 119.0(9) . . ?
C19 C20 C15 120.8(11) . . ?
C21 N3 C29 121.2(11) . . ?
C23 O3 Ag4 117.7(7) . . ?
N3 C21 C22 120.6(14) . . ?
C21 C22 C23 123.7(14) . . ?
O3 C23 C22 124.8(11) . . ?
O3 C23 C24 120.4(10) . . ?
C22 C23 C24 114.7(10) . . ?
C25 C24 C29 117.1(12) . . ?
C25 C24 C23 122.1(10) . . ?
C29 C24 C23 120.7(11) . . ?
C26 C25 C24 122.4(13) . . ?
C25 C26 C27 116.9(16) . . ?
C28 C27 C26 120.3(15) . . ?
C29 C28 C27 119.7(17) . . ?
C28 C29 N3 117.6(13) . . ?
C28 C29 C24 123.6(15) . . ?
N3 C29 C24 118.8(12) . . ?
C30 O4 Ag3 122.5(6) . . ?
C30 O5 Ag2 123.0(7) . . ?
O5 C30 O4 129.4(9) . . ?
O5 C30 C31 116.3(9) . . ?
O4 C30 C31 114.2(9) . . ?
F11 C31 F12 107.5(10) . . ?
F11 C31 C32 109.1(11) . . ?
F12 C31 C32 107.1(11) . . ?
F11 C31 C30 110.3(8) . . ?
F12 C31 C30 108.7(10) . . ?
C32 C31 C30 114.0(11) . . ?
F15 C32 F13 110.5(12) . . ?
F15 C32 F14 105.3(15) . . ?
F13 C32 F14 106.6(14) . . ?
F15 C32 C31 113.5(13) . . ?
F13 C32 C31 111.3(13) . . ?
F14 C32 C31 109.3(12) . . ?
C33 O6 Ag5 115.5(9) . 3_666 ?
C33 O7 Ag7 122.6(9) . . ?
O7 C33 O6 130.2(13) . . ?
O7 C33 C34 117.5(14) . . ?
O6 C33 C34 111.9(14) . . ?
F21 C34 F22 110.0(19) . . ?
F21 C34 C33 114.6(14) . . ?
F22 C34 C33 113.4(14) . . ?
F21 C34 C35 106.6(17) . . ?
F22 C34 C35 102.0(15) . . ?
C33 C34 C35 109.3(15) . . ?
F23 C35 F24 114(2) . . ?
F23 C35 F25 108(3) . . ?
F24 C35 F25 112(2) . . ?
F23 C35 C34 108.2(19) . . ?
F24 C35 C34 107(2) . . ?
F25 C35 C34 106.4(19) . . ?
C36 O8 Ag6 121.5(8) . 3_666 ?
C36 O9 Ag5 116.5(8) . . ?
O9 C36 O8 128.9(12) . . ?
O9 C36 C37 119.0(13) . . ?
O8 C36 C37 111.9(12) . . ?
F31 C37 F32 98.5(13) . . ?
F31 C37 C38 106.1(13) . . ?
F32 C37 C38 102.8(13) . . ?
F31 C37 C36 112.6(12) . . ?
F32 C37 C36 109.2(12) . . ?
C38 C37 C36 124.3(11) . . ?
F33 C38 F33' 63.0(16) . . ?
F33 C38 F34' 108(3) . . ?
F33' C38 F34' 107.2(15) . . ?
F33 C38 F35 108.0(15) . . ?
F33' C38 F35 129(3) . . ?
F34' C38 F35 24(2) . . ?
F33 C38 F34 109.3(16) . . ?
F33' C38 F34 47.6(15) . . ?
F34' C38 F34 84(2) . . ?
F35 C38 F34 105.4(15) . . ?
F33 C38 F35' 46.2(15) . . ?
F33' C38 F35' 107.5(16) . . ?
F34' C38 F35' 107.0(16) . . ?
F35 C38 F35' 90.0(18) . . ?
F34 C38 F35' 155.0(18) . . ?
F33 C38 C37 122.2(18) . . ?
F33' C38 C37 107.9(15) . . ?
F34' C38 C37 128(2) . . ?
F35 C38 C37 117(2) . . ?
F34 C38 C37 93(2) . . ?
F35' C38 C37 97.8(16) . . ?
C39 O10 Ag2 126.4(8) . . ?
C39 O11 Ag7 123.1(8) . . ?
O10 C39 O11 128.4(11) . . ?
O10 C39 C40 113.3(14) . . ?
O11 C39 C40 114.7(15) . . ?
F41 C40 F42 101.6(16) . . ?
F41 C40 C41 113(2) . . ?
F42 C40 C41 100.4(17) . . ?
F41 C40 C39 120.6(14) . . ?
F42 C40 C39 124.5(14) . . ?
C41 C40 C39 94.6(17) . . ?
F45 C41 F44 136(3) . . ?
F45 C41 C40 115(2) . . ?
F44 C41 C40 98(2) . . ?
F45 C41 F43 108(2) . . ?
F44 C41 F43 104(2) . . ?
C40 C41 F43 82.8(16) . . ?
C42 O12 Ag8 130.9(9) . . ?
C42 O13 Ag3 121.4(9) . . ?
O12 C42 O13 124.0(13) . . ?
O12 C42 C43 140.1(15) . . ?
O13 C42 C43 95.7(13) . . ?
F51 C43 F52 117.9(18) . . ?
F51 C43 C42 119.5(16) . . ?
F52 C43 C42 117.9(17) . . ?
F51 C43 C44 88.5(13) . . ?
F52 C43 C44 103.8(8) . . ?
C42 C43 C44 99.4(12) . . ?
F55 C44 F53 124.9(19) . . ?
F55 C44 F54 107.1(17) . . ?
F53 C44 F54 108.3(17) . . ?
F55 C44 C43 107.8(10) . . ?
F53 C44 C43 103.6(9) . . ?
F54 C44 C43 103.2(14) . . ?
C45 O14 Ag1 125.0(9) . . ?
C45 O15 Ag4 124.4(9) . . ?
O14 C45 O15 124.5(13) . . ?
O14 C45 C46 114.3(16) . . ?
O15 C45 C46 120.7(15) . . ?
F61 C46 F62 117(2) . . ?
F61 C46 C47 99.3(17) . . ?
F62 C46 C47 93.0(15) . . ?
F61 C46 C45 117.3(14) . . ?
F62 C46 C45 113.3(14) . . ?
C47 C46 C45 112.3(17) . . ?
F65 C47 F64 120(2) . . ?
F65 C47 F63 108(2) . . ?
F64 C47 F63 121.1(19) . . ?
F65 C47 C46 100(2) . . ?
F64 C47 C46 104.2(16) . . ?
F63 C47 C46 98.6(18) . . ?

loop_
_geom_bond_atom_site_label_1
_geom_bond_atom_site_label_2
_geom_bond_distance
_geom_bond_site_symmetry_2
_geom_bond_publ_flag
Ag1 C1 2.151(11) . ?
Ag1 O14 2.240(10) . ?
Ag1 O1W 2.338(13) . ?
Ag1 Ag4 2.7809(16) . ?
Ag1 Ag6 3.0263(13) . ?
Ag1 Ag2 3.0421(14) . ?
Ag1 Ag5 3.2786(14) . ?
Ag2 O10 2.218(9) . ?
Ag2 O1 2.365(6) . ?
Ag2 O5 2.423(7) . ?
Ag2 C1 2.462(9) . ?
Ag2 C2 2.706(10) . ?
Ag2 Ag3 2.9248(13) . ?
Ag2 Ag7 2.9278(13) . ?
Ag2 Ag6 3.0475(11) . ?
Ag3 O13 2.195(12) . ?
Ag3 O4 2.259(7) . ?
Ag3 C2 2.627(12) . ?
Ag3 Ag8 2.8793(13) . ?
Ag3 Ag4 2.9766(19) . ?
Ag3 Ag7 3.0254(12) . ?
Ag4 O15 2.248(11) . ?
Ag4 O3 2.326(7) . ?
Ag4 C1 2.422(9) . ?
Ag5 C1 2.389(9) . ?
Ag5 O9 2.389(9) . ?
Ag5 C2 2.432(11) 3_666 ?
Ag5 O6 2.439(9) 3_666 ?
Ag5 Ag8 2.9655(13) 3_666 ?
Ag5 Ag5 2.9670(18) 3_666 ?
Ag5 Ag7 3.0048(11) 3_666 ?
Ag5 Ag6 3.1378(13) 3_666 ?
Ag5 Ag6 3.2113(12) . ?
Ag6 O2 2.246(7) 3_666 ?
Ag6 O8 2.338(9) 3_666 ?
Ag6 C1 2.394(9) . ?
Ag6 O1 2.449(6) . ?
Ag6 Ag5 3.1378(13) 3_666 ?
Ag6 Ag8 3.3206(12) 3_666 ?
Ag7 C2 2.226(11) . ?
Ag7 O11 2.247(7) . ?
Ag7 O7 2.264(8) . ?
Ag7 Ag8 2.9722(12) . ?
Ag7 Ag5 3.0048(11) 3_666 ?
Ag8 C2 2.228(10) . ?
Ag8 O2 2.230(7) . ?
Ag8 O12 2.316(9) . ?
Ag8 Ag5 2.9655(13) 3_666 ?
Ag8 Ag6 3.3206(12) 3_666 ?
C1 C2 1.177(14) . ?
C2 Ag5 2.432(11) 3_666 ?
N1 C3 1.323(15) . ?
N1 C11 1.352(15) . ?
O1 C5 1.305(11) . ?
C3 C4 1.356(14) . ?
C4 C5 1.394(14) . ?
C5 C6 1.453(14) . ?
C6 C11 1.394(14) . ?
C6 C7 1.412(14) . ?
C7 C8 1.350(17) . ?
C8 C9 1.40(2) . ?
C9 C10 1.38(2) . ?
C10 C11 1.383(16) . ?
N2 C12 1.327(14) . ?
N2 C20 1.367(13) . ?
O2 C14 1.254(11) . ?
O2 Ag6 2.246(7) 3_666 ?
C12 C13 1.376(15) . ?
C13 C14 1.348(15) . ?
C14 C15 1.471(13) . ?
C15 C16 1.368(15) . ?
C15 C20 1.402(13) . ?
C16 C17 1.411(17) . ?
C17 C18 1.408(19) . ?
C18 C19 1.290(18) . ?
C19 C20 1.391(15) . ?
N3 C21 1.34(2) . ?
N3 C29 1.361(16) . ?
O3 C23 1.267(11) . ?
C21 C22 1.350(18) . ?
C22 C23 1.370(16) . ?
C23 C24 1.448(15) . ?
C24 C25 1.397(17) . ?
C24 C29 1.398(14) . ?
C25 C26 1.370(18) . ?
C26 C27 1.46(2) . ?
C27 C28 1.37(2) . ?
C28 C29 1.332(19) . ?
O4 C30 1.249(11) . ?
O5 C30 1.212(11) . ?
C30 C31 1.555(14) . ?
C31 F11 1.354(12) . ?
C31 F12 1.375(14) . ?
C31 C32 1.443(19) . ?
C32 F15 1.263(15) . ?
C32 F13 1.327(15) . ?
C32 F14 1.376(19) . ?
O6 C33 1.297(17) . ?
O6 Ag5 2.439(9) 3_666 ?
O7 C33 1.172(17) . ?
C33 C34 1.57(2) . ?
C34 F21 1.322(14) . ?
C34 F22 1.340(14) . ?
C34 C35 1.60(4) . ?
C35 F23 1.306(15) . ?
C35 F24 1.331(14) . ?
C35 F25 1.336(15) . ?
O8 C36 1.255(14) . ?
O8 Ag6 2.338(9) 3_666 ?
O9 C36 1.219(14) . ?
C36 C37 1.509(17) . ?
C37 F31 1.316(12) . ?
C37 F32 1.337(12) . ?
C37 C38 1.37(2) . ?
C38 F33 1.322(14) . ?
C38 F33' 1.329(15) . ?
C38 F34' 1.340(15) . ?
C38 F35 1.350(14) . ?
C38 F34 1.351(15) . ?
C38 F35' 1.358(15) . ?
O10 C39 1.227(18) . ?
O11 C39 1.252(17) . ?
C39 C40 1.537(9) . ?
C40 F41 1.343(10) . ?
C40 F42 1.349(10) . ?
C40 C41 1.486(10) . ?
C41 F45 1.12(3) . ?
C41 F44 1.28(3) . ?
C41 F43 1.83(3) . ?
O12 C42 1.222(16) . ?
O13 C42 1.284(17) . ?
C42 C43 1.505(5) . ?
C43 F51 1.324(10) . ?
C43 F52 1.346(10) . ?
C43 C44 1.506(5) . ?
C44 F55 1.327(13) . ?
C44 F53 1.373(13) . ?
C44 F54 1.436(14) . ?
O14 C45 1.216(18) . ?
O15 C45 1.303(19) . ?
C45 C46 1.529(10) . ?
C46 F61 1.339(9) . ?
C46 F62 1.346(9) . ?
C46 C47 1.487(10) . ?
C47 F65 1.311(10) . ?
C47 F64 1.319(10) . ?
C47 F63 1.325(10) . ?
